data_4000673
loop_
_publ_author_name
'Yvonne Klawitter'
'Wolfgang Bensch'
'Claudia Wickleder'

_publ_section_title
;
 Synthesis, Crystal Structure, and Vibrational and Optical Spectroscopy
 of the First Quaternary Alkaline-Earth Rare Earth Thiophosphates
 Ba3Ln2[P4S16] (Ln = Gd-Er)
;
_journal_name_full 'Chem. Mater.'
_journal_page_first 187
_journal_page_last 197
_journal_paper_doi 10.1021/cm051860n
_journal_volume 18
_journal_year 2006
_chemical_formula_sum 'Ba3 Ho2 P4 S16'
_chemical_formula_weight 1378.72
_chemical_name_systematic '  ?'
_space_group_IT_number 60
_symmetry_cell_setting orthorhombic
_symmetry_space_group_name_Hall '-P 2n 2ab'
_symmetry_space_group_name_H-M 'P b c n'
_atom_sites_solution_hydrogens geom
_atom_sites_solution_primary direct
_atom_sites_solution_secondary difmap
_audit_creation_method SHELXL-97
_cell_angle_alpha 90.00
_cell_angle_beta 90.00
_cell_angle_gamma 90.00
_cell_formula_units_Z 4
_cell_length_a 19.088(3)
_cell_length_b 10.2481(13)
_cell_length_c 12.565(2)
_cell_measurement_reflns_used 122
_cell_measurement_temperature 293(2)
_cell_measurement_theta_max 37
_cell_measurement_theta_min 22
_cell_volume 2457.9(7)
_computing_structure_refinement 'SHELXL-97 (Sheldrick, 1997)'
_computing_structure_solution 'SHELXS-97 (Sheldrick, 1990)'
_diffrn_ambient_temperature 293(2)
_diffrn_measured_fraction_theta_full 0.995
_diffrn_measured_fraction_theta_max 0.995
_diffrn_measurement_device_type 'Philips PW 1100'
_diffrn_measurement_method 'omega theta scans'
_diffrn_radiation_monochromator graphite
_diffrn_radiation_source 'fine-focus sealed tube'
_diffrn_radiation_type MoK\a
_diffrn_radiation_wavelength 0.71073
_diffrn_reflns_av_R_equivalents 0.0543
_diffrn_reflns_av_sigmaI/netI 0.0516
_diffrn_reflns_limit_h_max 1
_diffrn_reflns_limit_h_min -26
_diffrn_reflns_limit_k_max 14
_diffrn_reflns_limit_k_min -14
_diffrn_reflns_limit_l_max 1
_diffrn_reflns_limit_l_min -17
_diffrn_reflns_number 7992
_diffrn_reflns_theta_full 30.07
_diffrn_reflns_theta_max 30.07
_diffrn_reflns_theta_min 2.13
_diffrn_standards_decay_% 0
_diffrn_standards_interval_time 'every 120 minutes'
_diffrn_standards_number 3
_exptl_absorpt_coefficient_mu 12.710
_exptl_absorpt_correction_T_max 0.3695
_exptl_absorpt_correction_T_min 0.2631
_exptl_absorpt_correction_type numerical
_exptl_crystal_colour yellow
_exptl_crystal_density_diffrn 3.726
_exptl_crystal_density_method 'not measured'
_exptl_crystal_description cuboid
_exptl_crystal_F_000 2472
_exptl_crystal_size_max 0.133
_exptl_crystal_size_mid 0.08
_exptl_crystal_size_min 0.07
_refine_diff_density_max 1.673
_refine_diff_density_min -1.753
_refine_diff_density_rms 0.278
_refine_ls_extinction_coef 0.00061(5)
_refine_ls_extinction_expression Fc^*^=kFc[1+0.001xFc^2^\l^3^/sin(2\q)]^-1/4^
_refine_ls_extinction_method SHELXL
_refine_ls_goodness_of_fit_ref 1.023
_refine_ls_hydrogen_treatment mixed
_refine_ls_matrix_type full
_refine_ls_number_parameters 115
_refine_ls_number_reflns 3591
_refine_ls_number_restraints 0
_refine_ls_restrained_S_all 1.023
_refine_ls_R_factor_all 0.0476
_refine_ls_R_factor_gt 0.0294
_refine_ls_shift/su_max 0.001
_refine_ls_shift/su_mean 0.000
_refine_ls_structure_factor_coef Fsqd
_refine_ls_weighting_details 'calc w=1/[\s^2^(Fo^2^)+(0.0333P)^2^+5.5169P] where P=(Fo^2^+2Fc^2^)/3'
_refine_ls_weighting_scheme calc
_refine_ls_wR_factor_gt 0.0684
_refine_ls_wR_factor_ref 0.0729
_reflns_number_gt 2815
_reflns_number_total 3591
_reflns_threshold_expression >2sigma(I)
_cod_database_code 4000673

loop_
_symmetry_equiv_pos_as_xyz
'x, y, z'
'-x+1/2, -y+1/2, z+1/2'
'-x, y, -z+1/2'
'x+1/2, -y+1/2, -z'
'-x, -y, -z'
'x-1/2, y-1/2, -z-1/2'
'x, -y, z-1/2'
'-x-1/2, y-1/2, z'

loop_
_atom_site_label
_atom_site_type_symbol
_atom_site_fract_x
_atom_site_fract_y
_atom_site_fract_z
_atom_site_U_iso_or_equiv
_atom_site_adp_type
_atom_site_occupancy
_atom_site_symmetry_multiplicity
_atom_site_calc_flag
_atom_site_refinement_flags
Ho1 Ho 0.573300(11) 0.12804(2) 0.113142(17) 0.00957(7) Uani 1 1 d .
Ba1 Ba 0.727533(15) -0.28946(3) -0.11140(3) 0.01495(8) Uani 1 1 d .
Ba2 Ba 0.5000 -0.38058(4) 0.2500 0.01702(10) Uani 1 2 d S
S1 S 0.65017(8) -0.38270(14) 0.10579(11) 0.0195(3) Uani 1 1 d .
S2 S 0.64694(7) -0.56968(14) -0.11305(10) 0.0149(2) Uani 1 1 d .
S3 S 0.48430(7) -0.11314(13) 0.09881(10) 0.0136(2) Uani 1 1 d .
S4 S 0.69213(7) 0.29220(13) 0.11471(11) 0.0138(2) Uani 1 1 d .
S5 S 0.43086(6) 0.18059(13) 0.16906(11) 0.0142(2) Uani 1 1 d .
S6 S 0.53152(7) 0.38064(13) 0.08548(12) 0.0154(3) Uani 1 1 d .
S7 S 0.66769(6) -0.00598(14) -0.01367(10) 0.0154(2) Uani 1 1 d .
S8 S 0.65220(7) -0.06718(15) 0.23021(10) 0.0188(3) Uani 1 1 d .
P1 P 0.39767(7) -0.00507(13) 0.13963(10) 0.0107(2) Uani 1 1 d .
P2 P 0.63097(7) -0.56208(13) 0.04847(11) 0.0111(2) Uani 1 1 d .

loop_
_atom_site_aniso_label
_atom_site_aniso_U_11
_atom_site_aniso_U_22
_atom_site_aniso_U_33
_atom_site_aniso_U_23
_atom_site_aniso_U_13
_atom_site_aniso_U_12
Ho1 0.00516(10) 0.01321(11) 0.01034(10) -0.00060(9) -0.00039(8) 0.00098(8)
Ba1 0.00744(13) 0.01774(15) 0.01967(15) -0.00077(12) -0.00075(12) 0.00099(11)
Ba2 0.0130(2) 0.0170(2) 0.0211(2) 0.000 -0.00044(17) 0.000
S1 0.0214(7) 0.0170(6) 0.0203(6) -0.0051(5) 0.0062(6) -0.0081(5)
S2 0.0099(5) 0.0221(6) 0.0126(5) -0.0017(5) -0.0003(5) -0.0010(5)
S3 0.0101(5) 0.0172(6) 0.0134(5) 0.0024(5) 0.0001(5) 0.0019(5)
S4 0.0070(5) 0.0178(6) 0.0166(6) 0.0005(5) -0.0013(5) 0.0004(5)
S5 0.0083(5) 0.0188(6) 0.0156(6) -0.0004(5) 0.0008(5) -0.0029(4)
S6 0.0077(5) 0.0124(5) 0.0260(6) 0.0012(5) 0.0024(5) 0.0006(4)
S7 0.0103(5) 0.0238(6) 0.0121(5) -0.0009(5) -0.0002(4) 0.0039(5)
S8 0.0179(6) 0.0287(7) 0.0098(5) 0.0002(5) 0.0032(5) 0.0139(6)
P1 0.0077(5) 0.0152(6) 0.0093(5) -0.0003(5) 0.0021(4) -0.0029(5)
P2 0.0067(5) 0.0135(6) 0.0130(5) -0.0013(5) 0.0021(5) -0.0011(4)

loop_
_atom_type_symbol
_atom_type_description
_atom_type_scat_dispersion_real
_atom_type_scat_dispersion_imag
_atom_type_scat_source
P P 0.1023 0.0942 'International Tables Vol C Tables 4.2.6.8 and 6.1.1.4'
S S 0.1246 0.1234 'International Tables Vol C Tables 4.2.6.8 and 6.1.1.4'
Ba Ba -0.3244 2.2819 'International Tables Vol C Tables 4.2.6.8 and 6.1.1.4'
Ho Ho -0.2175 4.6783 'International Tables Vol C Tables 4.2.6.8 and 6.1.1.4'

loop_
_geom_angle_atom_site_label_1
_geom_angle_atom_site_label_2
_geom_angle_atom_site_label_3
_geom_angle
_geom_angle_site_symmetry_1
_geom_angle_site_symmetry_3
S6 Ho1 S7 125.93(4) . .
S6 Ho1 S5 86.19(4) . 3_655
S7 Ho1 S5 132.72(4) . 3_655
S6 Ho1 S4 70.78(4) . .
S7 Ho1 S4 77.11(4) . .
S5 Ho1 S4 84.32(4) 3_655 .
S6 Ho1 S5 64.85(4) . .
S7 Ho1 S5 148.57(4) . .
S5 Ho1 S5 72.28(4) 3_655 .
S4 Ho1 S5 130.53(4) . .
S6 Ho1 S3 79.71(4) . 5_655
S7 Ho1 S3 71.98(4) . 5_655
S5 Ho1 S3 154.78(4) 3_655 5_655
S4 Ho1 S3 110.12(4) . 5_655
S5 Ho1 S3 82.78(4) . 5_655
S6 Ho1 S8 150.33(4) . .
S7 Ho1 S8 67.20(4) . .
S5 Ho1 S8 69.57(4) 3_655 .
S4 Ho1 S8 89.44(4) . .
S5 Ho1 S8 119.89(4) . .
S3 Ho1 S8 128.95(4) 5_655 .
S6 Ho1 S3 127.37(4) . .
S7 Ho1 S3 85.72(4) . .
S5 Ho1 S3 101.62(4) 3_655 .
S4 Ho1 S3 160.84(4) . .
S5 Ho1 S3 68.41(4) . .
S3 Ho1 S3 71.68(4) 5_655 .
S8 Ho1 S3 75.93(4) . .
S7 Ba1 S1 76.11(4) 8_755 .
S7 Ba1 S2 71.90(3) 8_755 .
S1 Ba1 S2 62.04(3) . .
S7 Ba1 S2 91.25(3) 8_755 8_765
S1 Ba1 S2 122.57(3) . 8_765
S2 Ba1 S2 161.39(3) . 8_765
S7 Ba1 S5 151.91(3) 8_755 5_655
S1 Ba1 S5 82.38(4) . 5_655
S2 Ba1 S5 82.19(3) . 5_655
S2 Ba1 S5 115.73(4) 8_765 5_655
S7 Ba1 S4 64.14(3) 8_755 8_755
S1 Ba1 S4 64.34(4) . 8_755
S2 Ba1 S4 116.34(3) . 8_755
S2 Ba1 S4 59.90(3) 8_765 8_755
S5 Ba1 S4 121.53(3) 5_655 8_755
S7 Ba1 S7 131.81(4) 8_755 .
S1 Ba1 S7 78.01(4) . .
S2 Ba1 S7 127.22(3) . .
S2 Ba1 S7 69.96(3) 8_765 .
S5 Ba1 S7 58.40(3) 5_655 .
S4 Ba1 S7 68.13(3) 8_755 .
S7 Ba1 S8 60.26(3) 8_755 2_644
S1 Ba1 S8 132.60(4) . 2_644
S2 Ba1 S8 86.20(4) . 2_644
S2 Ba1 S8 78.39(4) 8_765 2_644
S5 Ba1 S8 129.82(3) 5_655 2_644
S4 Ba1 S8 107.39(3) 8_755 2_644
S7 Ba1 S8 145.54(4) . 2_644
S7 Ba1 S4 119.13(3) 8_755 7
S1 Ba1 S4 137.29(4) . 7
S2 Ba1 S4 84.01(3) . 7
S2 Ba1 S4 98.03(3) 8_765 7
S5 Ba1 S4 67.12(3) 5_655 7
S4 Ba1 S4 157.889(18) 8_755 7
S7 Ba1 S4 107.49(3) . 7
S8 Ba1 S4 63.19(3) 2_644 7
S6 Ba2 S6 82.68(5) 1_545 3_645
S6 Ba2 S2 93.29(3) 1_545 7_546
S6 Ba2 S2 73.31(3) 3_645 7_546
S6 Ba2 S2 73.31(3) 1_545 5_645
S6 Ba2 S2 93.29(3) 3_645 5_645
S2 Ba2 S2 162.39(5) 7_546 5_645
S6 Ba2 S3 163.32(3) 1_545 3_655
S6 Ba2 S3 105.74(4) 3_645 3_655
S2 Ba2 S3 75.92(3) 7_546 3_655
S2 Ba2 S3 119.60(3) 5_645 3_655
S6 Ba2 S3 105.74(4) 1_545 .
S6 Ba2 S3 163.32(3) 3_645 .
S2 Ba2 S3 119.60(3) 7_546 .
S2 Ba2 S3 75.92(3) 5_645 .
S3 Ba2 S3 70.11(5) 3_655 .
S6 Ba2 S1 60.02(3) 1_545 .
S6 Ba2 S1 119.35(4) 3_645 .
S2 Ba2 S1 64.10(4) 7_546 .
S2 Ba2 S1 115.78(4) 5_645 .
S3 Ba2 S1 103.46(3) 3_655 .
S3 Ba2 S1 77.16(3) . .
S6 Ba2 S1 119.35(4) 1_545 3_655
S6 Ba2 S1 60.02(3) 3_645 3_655
S2 Ba2 S1 115.78(4) 7_546 3_655
S2 Ba2 S1 64.10(4) 5_645 3_655
S3 Ba2 S1 77.16(3) 3_655 3_655
S3 Ba2 S1 103.46(3) . 3_655
S1 Ba2 S1 179.26(5) . 3_655
P2 S1 Ba1 92.92(6) . .
P2 S1 Ba2 92.48(6) . .
Ba1 S1 Ba2 146.27(5) . .
P2 S2 Ba1 91.74(6) . .
P2 S2 Ba1 97.35(6) . 8_755
Ba1 S2 Ba1 105.05(4) . 8_755
P2 S2 Ba2 113.04(6) . 5_645
Ba1 S2 Ba2 122.41(4) . 5_645
Ba1 S2 Ba2 120.81(4) 8_755 5_645
P1 S3 Ho1 87.26(6) . 5_655
P1 S3 Ho1 89.81(6) . .
Ho1 S3 Ho1 108.32(4) 5_655 .
P1 S3 Ba2 111.81(6) . .
Ho1 S3 Ba2 120.96(4) 5_655 .
Ho1 S3 Ba2 126.07(4) . .
P2 S4 Ho1 88.50(6) 1_565 .
P2 S4 Ba1 95.61(6) 1_565 8_765
Ho1 S4 Ba1 102.35(4) . 8_765
P2 S4 Ba1 120.59(6) 1_565 7_556
Ho1 S4 Ba1 99.02(4) . 7_556
Ba1 S4 Ba1 138.18(4) 8_765 7_556
P1 S5 Ho1 89.37(6) . 3_655
P1 S5 Ho1 94.31(6) . .
Ho1 S5 Ho1 103.40(4) 3_655 .
P1 S5 Ba1 89.49(6) . 5_655
Ho1 S5 Ba1 104.73(4) 3_655 5_655
Ho1 S5 Ba1 151.65(5) . 5_655
P2 S6 Ho1 91.72(6) 1_565 .
P2 S6 Ba2 95.76(6) 1_565 1_565
Ho1 S6 Ba2 133.22(5) . 1_565
P1 S7 Ho1 91.21(6) 5_655 .
P1 S7 Ba1 92.64(6) 5_655 8_765
Ho1 S7 Ba1 106.31(4) . 8_765
P1 S7 Ba1 88.40(6) 5_655 .
Ho1 S7 Ba1 149.49(5) . .
Ba1 S7 Ba1 104.18(4) 8_765 .
P1 S8 Ho1 87.02(6) 3_655 .
P1 S8 Ba1 88.86(6) 3_655 2_645
Ho1 S8 Ba1 162.05(6) . 2_645
S8 P1 S7 111.43(8) 3_655 5_655
S8 P1 S5 107.28(8) 3_655 .
S7 P1 S5 106.37(8) 5_655 .
S8 P1 S3 114.60(9) 3_655 .
S7 P1 S3 109.38(8) 5_655 .
S5 P1 S3 107.34(8) . .
S1 P2 S6 110.57(8) . 1_545
S1 P2 S2 111.23(8) . .
S6 P2 S2 110.64(8) 1_545 .
S1 P2 S4 114.40(9) . 1_545
S6 P2 S4 103.03(8) 1_545 1_545
S2 P2 S4 106.63(8) . 1_545

loop_
_geom_bond_atom_site_label_1
_geom_bond_atom_site_label_2
_geom_bond_distance
_geom_bond_site_symmetry_2
Ho1 S6 2.7310(14) .
Ho1 S7 2.7697(13) .
Ho1 S5 2.7902(14) 3_655
Ho1 S4 2.8242(13) .
Ho1 S5 2.8595(13) .
Ho1 S3 2.8852(13) 5_655
Ho1 S8 2.9042(14) .
Ho1 S3 3.0046(14) .
Ba1 S7 3.2298(14) 8_755
Ba1 S1 3.2467(15) .
Ba1 S2 3.2579(14) .
Ba1 S2 3.2886(14) 8_765
Ba1 S5 3.3031(14) 5_655
Ba1 S4 3.3351(14) 8_755
Ba1 S7 3.3544(14) .
Ba1 S8 3.3749(14) 2_644
Ba1 S4 3.5072(15) 7
Ba2 S6 3.2593(15) 1_545
Ba2 S6 3.2593(15) 3_645
Ba2 S2 3.3298(13) 7_546
Ba2 S2 3.3298(13) 5_645
Ba2 S3 3.3482(14) 3_655
Ba2 S3 3.3482(14) .
Ba2 S1 3.3912(15) .
Ba2 S1 3.3912(15) 3_655
S1 P2 2.0081(19) .
S2 P2 2.0537(19) .
S2 Ba1 3.2886(14) 8_755
S2 Ba2 3.3298(13) 5_645
S3 P1 2.0552(18) .
S3 Ho1 2.8852(13) 5_655
S4 P2 2.0703(19) 1_565
S4 Ba1 3.3351(14) 8_765
S4 Ba1 3.5072(15) 7_556
S5 P1 2.0391(18) .
S5 Ho1 2.7902(14) 3_655
S5 Ba1 3.3031(14) 5_655
S6 P2 2.0407(18) 1_565
S6 Ba2 3.2593(15) 1_565
S7 P1 2.0185(18) 5_655
S7 Ba1 3.2298(14) 8_765
S8 P1 1.9965(18) 3_655
S8 Ba1 3.3749(14) 2_645
P1 S8 1.9965(18) 3_655
P1 S7 2.0185(18) 5_655
P2 S6 2.0407(18) 1_545
P2 S4 2.0703(19) 1_545
